data_4502672
loop_
_publ_author_name
'Arumuganathan, T.'
'Rao, A. Srinivasa'
'Das, Samar K.'

_publ_section_title
;
 Polyoxometalate Supported Transition Metal Complexes: Synthesis, Crystal
 Structures, and Supramolecular Chemistry
;
_journal_issue 10
_journal_name_full 'Crystal Growth &amp; Design'
_journal_page_first 4272
_journal_paper_doi 10.1021/cg901507z
_journal_volume 10
_journal_year 2010
_chemical_formula_moiety 'C20 H56 Mo7 N8 O38 Zn'
_chemical_formula_sum 'C20 H56 Mo7 N8 O38 Zn'
_chemical_formula_weight 1753.68
_chemical_name_systematic
; 
 ? 
;
_space_group_IT_number 62
_symmetry_cell_setting orthorhombic
_symmetry_space_group_name_Hall '-P 2ac 2n'
_symmetry_space_group_name_H-M 'P n m a'
_atom_sites_solution_hydrogens geom
_atom_sites_solution_primary direct
_atom_sites_solution_secondary difmap
_audit_creation_method SHELXL-97
_cell_angle_alpha 90.00
_cell_angle_beta 90.00
_cell_angle_gamma 90.00
_cell_formula_units_Z 4
_cell_length_a 14.9216(12)
_cell_length_b 19.4883(15)
_cell_length_c 17.2325(13)
_cell_measurement_reflns_used 8273
_cell_measurement_temperature 100(2)
_cell_measurement_theta_max 26.08
_cell_measurement_theta_min 2.73
_cell_volume 5011.2(7)
_computing_cell_refinement 'Bruker SMART'
_computing_data_collection 'Bruker SMART'
_computing_data_reduction 'Bruker SAINT'
_computing_molecular_graphics 'Bruker SHELXTL'
_computing_publication_material 'Bruker SHELXTL'
_computing_structure_refinement 'SHELXL-97 (Sheldrick, 1997)'
_computing_structure_solution 'SHELXS-97 (Sheldrick, 1990)'
_diffrn_ambient_temperature 100(2)
_diffrn_measured_fraction_theta_full 0.998
_diffrn_measured_fraction_theta_max 0.998
_diffrn_measurement_device_type 'CCD area detector'
_diffrn_measurement_method 'phi and omega scans'
_diffrn_radiation_monochromator graphite
_diffrn_radiation_source 'fine-focus sealed tube'
_diffrn_radiation_type MoK\a
_diffrn_radiation_wavelength 0.71073
_diffrn_reflns_av_R_equivalents 0.0334
_diffrn_reflns_av_sigmaI/netI 0.0167
_diffrn_reflns_limit_h_max 18
_diffrn_reflns_limit_h_min -18
_diffrn_reflns_limit_k_max 24
_diffrn_reflns_limit_k_min -24
_diffrn_reflns_limit_l_max 21
_diffrn_reflns_limit_l_min -21
_diffrn_reflns_number 50413
_diffrn_reflns_theta_full 26.08
_diffrn_reflns_theta_max 26.08
_diffrn_reflns_theta_min 1.58
_exptl_absorpt_coefficient_mu 2.276
_exptl_absorpt_correction_T_max 0.8389
_exptl_absorpt_correction_T_min 0.6588
_exptl_absorpt_correction_type empirical
_exptl_absorpt_process_details 'Bruker SADABS'
_exptl_crystal_colour colorless
_exptl_crystal_density_diffrn 2.324
_exptl_crystal_density_method 'not measured'
_exptl_crystal_description block
_exptl_crystal_F_000 3440
_exptl_crystal_size_max 0.20
_exptl_crystal_size_mid 0.10
_exptl_crystal_size_min 0.08
_refine_diff_density_max 2.029
_refine_diff_density_min -2.002
_refine_diff_density_rms 0.289
_refine_ls_extinction_method none
_refine_ls_goodness_of_fit_ref 1.296
_refine_ls_hydrogen_treatment constr
_refine_ls_matrix_type full
_refine_ls_number_parameters 367
_refine_ls_number_reflns 5109
_refine_ls_number_restraints 0
_refine_ls_restrained_S_all 1.296
_refine_ls_R_factor_all 0.0855
_refine_ls_R_factor_gt 0.0847
_refine_ls_shift/su_max 0.001
_refine_ls_shift/su_mean 0.000
_refine_ls_structure_factor_coef Fsqd
_refine_ls_weighting_details 'calc w=1/[\s^2^(Fo^2^)+(0.0001P)^2^+243.9633P] where P=(Fo^2^+2Fc^2^)/3'
_refine_ls_weighting_scheme calc
_refine_ls_wR_factor_gt 0.1828
_refine_ls_wR_factor_ref 0.1831
_reflns_number_gt 4996
_reflns_number_total 5109
_reflns_threshold_expression >2sigma(I)
_cod_data_source_file cg901507z_si_003.cif
_cod_data_source_block skd226b
_cod_original_sg_symbol_H-M pnma
_cod_database_code 4502672

loop_
_symmetry_equiv_pos_as_xyz
'x, y, z'
'-x+1/2, -y, z+1/2'
'-x, y+1/2, -z'
'x+1/2, -y+1/2, -z+1/2'
'-x, -y, -z'
'x-1/2, y, -z-1/2'
'x, -y-1/2, z'
'-x-1/2, y-1/2, z-1/2'

loop_
_atom_site_label
_atom_site_type_symbol
_atom_site_fract_x
_atom_site_fract_y
_atom_site_fract_z
_atom_site_U_iso_or_equiv
_atom_site_adp_type
_atom_site_occupancy
_atom_site_symmetry_multiplicity
_atom_site_calc_flag
_atom_site_refinement_flags
Mo1 Mo 0.91477(9) 0.2500 1.00802(8) 0.0138(3) Uani 1 2 d S
Mo2 Mo 0.46423(10) 0.2500 1.03840(9) 0.0171(3) Uani 1 2 d S
Mo3 Mo 0.78874(7) 0.35841(5) 0.91870(6) 0.0179(2) Uani 1 1 d .
Mo4 Mo 0.57249(7) 0.35988(6) 0.93679(6) 0.0189(2) Uani 1 1 d .
Mo5 Mo 0.69263(9) 0.2500 1.04812(8) 0.0117(3) Uani 1 2 d S
Zn1 Zn 1.07824(15) 0.2500 0.83575(12) 0.0267(5) Uani 1 2 d S
O1 O 0.9912(8) 0.2500 0.9318(7) 0.021(3) Uani 1 2 d S
O2 O 0.9791(7) 0.2500 1.0900(7) 0.019(3) Uani 1 2 d S
O3 O 0.8795(5) 0.3442(4) 1.0029(5) 0.0159(16) Uani 1 1 d .
O4 O 0.7892(8) 0.2500 0.9461(6) 0.014(2) Uani 1 2 d S
O5 O 0.7933(8) 0.2500 1.1006(6) 0.016(2) Uani 1 2 d S
O6 O 0.3732(9) 0.2500 0.9784(8) 0.028(3) Uani 1 2 d S
O7 O 0.4203(9) 0.2500 1.1320(7) 0.026(3) Uani 1 2 d S
O8 O 0.5000(6) 0.3457(4) 1.0308(5) 0.0232(19) Uani 1 1 d .
O9 O 0.5800(7) 0.2500 0.9644(7) 0.016(2) Uani 1 2 d S
O10 O 0.8550(6) 0.3497(5) 0.8380(5) 0.028(2) Uani 1 1 d .
O11 O 0.7859(6) 0.4449(5) 0.9368(5) 0.026(2) Uani 1 1 d .
O12 O 0.6747(6) 0.3450(5) 0.8684(5) 0.0239(19) Uani 1 1 d .
O13 O 0.6891(5) 0.3419(4) 1.0152(4) 0.0128(15) Uani 1 1 d .
O14 O 0.5805(6) 0.4465(5) 0.9505(6) 0.031(2) Uani 1 1 d .
O15 O 0.4912(6) 0.3495(5) 0.8668(6) 0.030(2) Uani 1 1 d .
O16 O 0.6076(7) 0.2500 1.1182(6) 0.018(2) Uani 1 2 d S
O17 O 1.1770(10) 0.2500 0.9140(10) 0.107(12) Uani 1 2 d S
O18 O 1.1640(8) 0.2500 0.7436(7) 0.027(3) Uani 1 2 d S
O19 O 1.076(2) 0.3565(9) 0.8323(13) 0.193(16) Uani 1 1 d .
O20 O 0.9689(11) 0.2500 0.7641(9) 0.142(16) Uani 1 2 d S
O21 O 0.6561(7) 0.5749(5) 0.9866(7) 0.036(2) Uani 1 1 d .
O22 O 0.2999(9) 0.3439(12) 0.8371(8) 0.106(8) Uani 1 1 d .
O23 O 0.0227(9) 0.4304(8) 0.9791(8) 0.065(4) Uani 1 1 d .
O24 O 0.2735(11) 0.7500 0.6226(11) 0.058(5) Uani 1 2 d S
O25 O 0.1787(11) 0.3650(13) 0.0209(9) 0.118(9) Uani 1 1 d .
C1 C 0.7969(12) 0.4699(10) 0.1549(14) 0.058(5) Uani 1 1 d .
C2 C 0.7939(14) 0.5019(12) 0.2346(11) 0.065(6) Uani 1 1 d .
H2 H 0.7816 0.5491 0.2436 0.078 Uiso 1 1 calc R
C3 C 0.8095(11) 0.4586(10) 0.2885(11) 0.048(5) Uani 1 1 d .
H3 H 0.7942 0.4737 0.3392 0.058 Uiso 1 1 calc R
C4 C 0.844(2) 0.3962(13) 0.2847(15) 0.098(10) Uani 1 1 d .
H4 H 0.8704 0.3728 0.3272 0.118 Uiso 1 1 calc R
C5 C 0.836(4) 0.371(2) 0.2158(14) 0.22(3) Uani 1 1 d .
H5 H 0.8397 0.3227 0.2110 0.258 Uiso 1 1 calc R
C6 C 0.074(3) 0.3806(11) 0.2482(12) 0.17(2) Uani 1 1 d .
C7 C 0.079(2) 0.4251(9) 0.1840(10) 0.079(9) Uani 1 1 d .
H7 H 0.0895 0.4073 0.1335 0.095 Uiso 1 1 calc R
C8 C 0.0684(12) 0.4903(9) 0.1942(11) 0.048(4) Uani 1 1 d .
H8 H 0.0706 0.5205 0.1510 0.057 Uiso 1 1 calc R
C9 C 0.055(3) 0.5154(13) 0.2652(18) 0.136(17) Uani 1 1 d .
H9 H 0.0449 0.5632 0.2717 0.164 Uiso 1 1 calc R
C10 C 0.0547(12) 0.4726(10) 0.3297(12) 0.057(6) Uani 1 1 d .
H10 H 0.0533 0.4919 0.3803 0.068 Uiso 1 1 calc R
N1 N 0.8219(13) 0.4077(7) 0.1482(9) 0.058(5) Uani 1 1 d .
N2 N 0.7756(13) 0.5006(9) 0.0923(11) 0.071(5) Uani 1 1 d .
N3 N 0.0564(15) 0.4066(8) 0.3212(8) 0.068(6) Uani 1 1 d .
N4A N 0.1305(18) 0.3212(12) 0.2391(13) 0.033(6) Uani 0.50 1 d P
N4B N 0.0090(19) 0.3116(11) 0.2398(14) 0.036(6) Uani 0.50 1 d P

loop_
_atom_site_aniso_label
_atom_site_aniso_U_11
_atom_site_aniso_U_22
_atom_site_aniso_U_33
_atom_site_aniso_U_23
_atom_site_aniso_U_13
_atom_site_aniso_U_12
Mo1 0.0123(6) 0.0151(7) 0.0141(7) 0.000 0.0005(5) 0.000
Mo2 0.0132(7) 0.0202(7) 0.0180(7) 0.000 0.0022(6) 0.000
Mo3 0.0160(5) 0.0171(5) 0.0205(5) 0.0090(4) 0.0005(4) -0.0019(4)
Mo4 0.0158(5) 0.0183(5) 0.0226(5) 0.0064(4) -0.0015(4) 0.0014(4)
Mo5 0.0116(6) 0.0141(7) 0.0094(6) 0.000 0.0008(5) 0.000
Zn1 0.0200(11) 0.0442(14) 0.0159(10) 0.000 0.0038(8) 0.000
O1 0.015(6) 0.031(7) 0.017(6) 0.000 0.005(5) 0.000
O2 0.002(5) 0.035(7) 0.020(6) 0.000 -0.003(4) 0.000
O3 0.018(4) 0.009(4) 0.020(4) 0.002(3) 0.000(3) 0.000(3)
O4 0.018(6) 0.010(5) 0.014(6) 0.000 0.001(5) 0.000
O5 0.025(6) 0.011(5) 0.011(5) 0.000 -0.002(5) 0.000
O6 0.022(7) 0.029(7) 0.033(8) 0.000 -0.002(6) 0.000
O7 0.026(7) 0.030(7) 0.021(6) 0.000 0.004(5) 0.000
O8 0.021(4) 0.017(4) 0.032(5) -0.003(4) 0.007(4) 0.004(4)
O9 0.010(5) 0.015(6) 0.023(6) 0.000 -0.007(5) 0.000
O10 0.024(5) 0.034(5) 0.025(5) 0.013(4) 0.006(4) 0.004(4)
O11 0.027(5) 0.020(5) 0.030(5) 0.005(4) 0.003(4) -0.001(4)
O12 0.017(4) 0.034(5) 0.021(4) 0.005(4) -0.004(3) -0.002(4)
O13 0.011(4) 0.013(4) 0.014(4) -0.003(3) 0.000(3) 0.000(3)
O14 0.023(5) 0.021(5) 0.049(6) 0.005(4) 0.000(4) 0.000(4)
O15 0.022(5) 0.037(6) 0.032(5) 0.012(4) -0.006(4) 0.008(4)
O16 0.012(5) 0.030(7) 0.011(5) 0.000 0.002(4) 0.000
O17 0.005(7) 0.29(4) 0.027(9) 0.000 0.003(6) 0.000
O18 0.015(6) 0.058(9) 0.009(6) 0.000 -0.003(5) 0.000
O19 0.37(4) 0.047(10) 0.16(2) 0.038(12) 0.22(3) 0.021(17)
O20 0.011(8) 0.40(5) 0.011(8) 0.000 -0.008(6) 0.000
O21 0.025(5) 0.026(5) 0.058(7) 0.005(5) -0.003(5) -0.002(4)
O22 0.049(8) 0.22(2) 0.049(8) 0.053(11) -0.021(7) -0.073(12)
O23 0.057(8) 0.084(10) 0.055(8) -0.004(7) -0.002(6) -0.049(8)
O24 0.025(8) 0.089(15) 0.061(12) 0.000 -0.009(8) 0.000
O25 0.061(10) 0.23(3) 0.067(10) 0.055(14) -0.016(8) -0.075(14)
C1 0.040(10) 0.038(10) 0.097(16) 0.013(10) -0.021(10) 0.009(8)
C2 0.067(13) 0.075(14) 0.054(12) 0.009(11) 0.036(10) 0.042(12)
C3 0.034(8) 0.053(11) 0.059(11) 0.025(9) 0.013(8) 0.004(8)
C4 0.16(3) 0.064(16) 0.074(17) 0.031(13) -0.031(18) -0.029(18)
C5 0.43(7) 0.18(4) 0.032(12) -0.003(17) -0.07(3) -0.20(5)
C6 0.44(7) 0.038(11) 0.027(10) -0.017(9) -0.06(2) 0.10(2)
C7 0.19(3) 0.029(9) 0.024(8) -0.004(7) -0.019(12) 0.027(13)
C8 0.051(10) 0.041(10) 0.051(10) 0.020(8) 0.007(8) -0.009(8)
C9 0.23(4) 0.046(14) 0.13(3) -0.028(16) 0.12(3) -0.03(2)
C10 0.057(11) 0.050(11) 0.064(12) -0.031(10) 0.042(10) -0.032(9)
N1 0.102(14) 0.032(8) 0.039(8) -0.007(6) -0.009(8) -0.018(9)
N2 0.078(13) 0.055(10) 0.081(13) 0.009(10) 0.029(11) 0.001(10)
N3 0.136(17) 0.038(8) 0.030(7) -0.003(7) -0.024(9) 0.036(10)
N4A 0.055(16) 0.020(11) 0.024(12) 0.000(9) 0.018(11) 0.013(11)
N4B 0.061(17) 0.016(11) 0.030(13) -0.001(10) -0.013(12) -0.026(11)

loop_
_atom_type_symbol
_atom_type_description
_atom_type_scat_dispersion_real
_atom_type_scat_dispersion_imag
_atom_type_scat_source
C C 0.0033 0.0016 'International Tables Vol C Tables 4.2.6.8 and 6.1.1.4'
N N 0.0061 0.0033 'International Tables Vol C Tables 4.2.6.8 and 6.1.1.4'
O O 0.0106 0.0060 'International Tables Vol C Tables 4.2.6.8 and 6.1.1.4'
Zn Zn 0.2839 1.4301 'International Tables Vol C Tables 4.2.6.8 and 6.1.1.4'
Mo Mo -1.6832 0.6857 'International Tables Vol C Tables 4.2.6.8 and 6.1.1.4'
H H 0.0000 0.0000 'International Tables Vol C Tables 4.2.6.8 and 6.1.1.4'

loop_
_geom_angle_atom_site_label_1
_geom_angle_atom_site_label_2
_geom_angle_atom_site_label_3
_geom_angle
_geom_angle_site_symmetry_1
_geom_angle_site_symmetry_3
O2 Mo1 O1 104.8(5) . .
O2 Mo1 O3 101.1(3) . 7_565
O1 Mo1 O3 98.4(3) . 7_565
O2 Mo1 O3 101.1(3) . .
O1 Mo1 O3 98.4(3) . .
O3 Mo1 O3 147.6(5) 7_565 .
O2 Mo1 O4 153.8(5) . .
O1 Mo1 O4 101.3(5) . .
O3 Mo1 O4 74.8(2) 7_565 .
O3 Mo1 O4 74.8(2) . .
O2 Mo1 O5 82.8(5) . .
O1 Mo1 O5 172.3(5) . .
O3 Mo1 O5 79.9(2) 7_565 .
O3 Mo1 O5 79.9(2) . .
O4 Mo1 O5 71.0(4) . .
O6 Mo2 O7 105.2(6) . .
O6 Mo2 O8 100.2(3) . 7_565
O7 Mo2 O8 99.5(3) . 7_565
O6 Mo2 O8 100.2(3) . .
O7 Mo2 O8 99.5(3) . .
O8 Mo2 O8 147.2(5) 7_565 .
O6 Mo2 O9 106.3(5) . .
O7 Mo2 O9 148.5(5) . .
O8 Mo2 O9 74.9(2) 7_565 .
O8 Mo2 O9 74.9(2) . .
O6 Mo2 Mo4 94.0(3) . 7_565
O7 Mo2 Mo4 134.12(16) . 7_565
O8 Mo2 Mo4 35.3(3) 7_565 7_565
O8 Mo2 Mo4 117.8(3) . 7_565
O9 Mo2 Mo4 43.08(7) . 7_565
O11 Mo3 O10 105.0(5) . .
O11 Mo3 O12 101.1(4) . .
O10 Mo3 O12 97.5(4) . .
O11 Mo3 O3 91.2(4) . .
O10 Mo3 O3 100.6(4) . .
O12 Mo3 O3 154.6(3) . .
O11 Mo3 O4 156.9(4) . .
O10 Mo3 O4 94.5(4) . .
O12 Mo3 O4 88.2(4) . .
O3 Mo3 O4 72.8(4) . .
O11 Mo3 O13 89.4(4) . .
O10 Mo3 O13 164.7(4) . .
O12 Mo3 O13 74.3(3) . .
O3 Mo3 O13 83.8(3) . .
O4 Mo3 O13 72.7(4) . .
O14 Mo4 O15 105.2(5) . .
O14 Mo4 O12 100.2(4) . .
O15 Mo4 O12 96.3(4) . .
O14 Mo4 O8 93.6(4) . .
O15 Mo4 O8 100.0(4) . .
O12 Mo4 O8 155.1(4) . .
O14 Mo4 O9 158.4(4) . .
O15 Mo4 O9 94.2(4) . .
O12 Mo4 O9 86.9(4) . .
O8 Mo4 O9 73.3(4) . .
O14 Mo4 O13 91.0(4) . .
O15 Mo4 O13 162.8(4) . .
O12 Mo4 O13 74.5(3) . .
O8 Mo4 O13 84.7(3) . .
O9 Mo4 O13 71.1(3) . .
O16 Mo5 O5 105.4(5) . .
O16 Mo5 O13 100.8(3) . 7_565
O5 Mo5 O13 100.4(2) . 7_565
O16 Mo5 O13 100.8(2) . .
O5 Mo5 O13 100.4(3) . .
O13 Mo5 O13 144.7(5) 7_565 .
O16 Mo5 O9 84.2(5) . .
O5 Mo5 O9 170.4(5) . .
O13 Mo5 O9 77.4(2) 7_565 .
O13 Mo5 O9 77.4(2) . .
O16 Mo5 O4 172.9(5) . .
O5 Mo5 O4 81.7(5) . .
O13 Mo5 O4 77.5(2) 7_565 .
O13 Mo5 O4 77.5(2) . .
O9 Mo5 O4 88.7(4) . .
O17 Zn1 O18 93.6(6) . .
O17 Zn1 O20 174.6(7) . .
O18 Zn1 O20 91.8(6) . .
O17 Zn1 O19 91.7(10) . 7_565
O18 Zn1 O19 89.2(4) . 7_565
O20 Zn1 O19 88.4(10) . 7_565
O17 Zn1 O19 91.7(10) . .
O18 Zn1 O19 89.2(4) . .
O20 Zn1 O19 88.4(10) . .
O19 Zn1 O19 176.4(18) 7_565 .
O17 Zn1 O1 85.6(6) . .
O18 Zn1 O1 179.2(5) . .
O20 Zn1 O1 89.0(6) . .
O19 Zn1 O1 90.8(4) 7_565 .
O19 Zn1 O1 90.8(4) . .
Mo1 O1 Zn1 177.1(7) . .
Mo1 O3 Mo3 110.6(4) . .
Mo1 O4 Mo3 96.4(3) . .
Mo1 O4 Mo3 96.4(3) . 7_565
Mo3 O4 Mo3 154.8(6) . 7_565
Mo1 O4 Mo5 99.7(4) . .
Mo3 O4 Mo5 99.6(3) . .
Mo3 O4 Mo5 99.6(3) 7_565 .
Mo5 O5 Mo1 107.6(5) . .
Mo2 O8 Mo4 109.9(4) . .
Mo2 O9 Mo4 95.0(3) . .
Mo2 O9 Mo4 95.0(3) . 7_565
Mo4 O9 Mo4 154.3(6) . 7_565
Mo2 O9 Mo5 102.9(5) . .
Mo4 O9 Mo5 100.4(3) . .
Mo4 O9 Mo5 100.4(3) 7_565 .
Mo3 O12 Mo4 113.5(4) . .
Mo5 O13 Mo4 110.8(3) . .
Mo5 O13 Mo3 109.9(3) . .
Mo4 O13 Mo3 92.6(3) . .
Mo4 O14 O21 159.5(5) . .
Mo4 O15 O22 145.1(6) . .
N1 C1 N2 116(2) . .
N1 C1 C2 119.0(19) . .
N2 C1 C2 124.6(18) . .
C3 C2 C1 112.5(19) . .
C3 C2 H2 123.7 . .
C1 C2 H2 123.7 . .
C2 C3 C4 130(2) . .
C2 C3 H3 115.0 . .
C4 C3 H3 115.0 . .
C5 C4 C3 111(3) . .
C5 C4 H4 124.5 . .
C3 C4 H4 124.5 . .
C4 C5 N1 127(4) . .
C4 C5 H5 116.7 . .
N1 C5 H5 116.7 . .
N3 C6 C7 119.9(16) . .
N3 C6 N4A 120(2) . .
C7 C6 N4A 112(3) . .
N3 C6 N4B 105(3) . .
C7 C6 N4B 117(2) . .
N4A C6 N4B 71.5(18) . .
C8 C7 C6 119.5(18) . .
C8 C7 H7 120.2 . .
C6 C7 H7 120.2 . .
C7 C8 C9 120(2) . .
C7 C8 H8 119.9 . .
C9 C8 H8 119.9 . .
C8 C9 C10 121(2) . .
C8 C9 H9 119.5 . .
C10 C9 H9 119.5 . .
N3 C10 C9 120.4(19) . .
N3 C10 H10 119.8 . .
C9 C10 H10 119.8 . .
C1 N1 C5 117(2) . .
C10 N3 C6 118.1(18) . .
C6 N4A N4B 60(2) . .
C6 N4B N4A 48.5(16) . .

loop_
_geom_bond_atom_site_label_1
_geom_bond_atom_site_label_2
_geom_bond_distance
_geom_bond_site_symmetry_2
Mo1 O2 1.708(11) .
Mo1 O1 1.740(12) .
Mo1 O3 1.911(8) 7_565
Mo1 O3 1.911(8) .
Mo1 O4 2.156(11) .
Mo1 O5 2.414(12) .
Mo2 O6 1.707(13) .
Mo2 O7 1.741(13) .
Mo2 O8 1.944(9) 7_565
Mo2 O8 1.944(9) .
Mo2 O9 2.148(12) .
Mo2 Mo4 3.2033(15) 7_565
Mo3 O11 1.715(9) .
Mo3 O10 1.715(9) .
Mo3 O12 1.927(8) .
Mo3 O3 2.004(8) .
Mo3 O4 2.165(3) .
Mo3 O13 2.254(8) .
Mo4 O14 1.708(10) .
Mo4 O15 1.723(9) .
Mo4 O12 1.949(9) .
Mo4 O8 1.968(9) .
Mo4 O9 2.196(3) .
Mo4 O13 2.230(8) .
Mo5 O16 1.751(11) .
Mo5 O5 1.753(12) .
Mo5 O13 1.880(8) 7_565
Mo5 O13 1.880(8) .
Mo5 O9 2.215(11) .
Mo5 O4 2.274(11) .
Zn1 O17 1.998(17) .
Zn1 O18 2.040(13) .
Zn1 O20 2.045(16) .
Zn1 O19 2.077(17) 7_565
Zn1 O19 2.077(17) .
Zn1 O1 2.104(12) .
O4 Mo3 2.165(3) 7_565
O9 Mo4 2.196(3) 7_565
O14 O21 2.815(14) .
O15 O22 2.901(16) .
C1 N1 1.27(2) .
C1 N2 1.27(3) .
C1 C2 1.51(3) .
C2 C3 1.28(3) .
C2 H2 0.9500 .
C3 C4 1.32(3) .
C3 H3 0.9500 .
C4 C5 1.29(3) .
C4 H4 0.9500 .
C5 N1 1.38(3) .
C5 H5 0.9500 .
C6 N3 1.38(3) .
C6 C7 1.41(3) .
C6 N4A 1.44(3) .
C6 N4B 1.66(4) .
C7 C8 1.29(2) .
C7 H7 0.9500 .
C8 C9 1.33(3) .
C8 H8 0.9500 .
C9 C10 1.39(4) .
C9 H9 0.9500 .
C10 N3 1.29(2) .
C10 H10 0.9500 .
N4A N4B 1.82(4) .

loop_
_geom_hbond_atom_site_label_D
_geom_hbond_atom_site_label_H
_geom_hbond_atom_site_label_A
_geom_hbond_distance_DH
_geom_hbond_distance_HA
_geom_hbond_distance_DA
_geom_hbond_angle_DHA
_geom_hbond_site_symmetry_A
C2 H2 O22 0.95 2.79 3.54(3) 136.6 5_666
C3 H3 O11 0.95 2.60 3.48(2) 153.3 2_664
C3 H3 O21 0.95 2.81 3.51(2) 131.6 2_664
C7 H7 O25 0.95 2.49 3.39(3) 157.4 .
C8 H8 O11 0.95 2.71 3.379(19) 128.2 5_666
C8 H8 O10 0.95 2.77 3.367(19) 121.7 5_666
C9 H9 O19 0.95 2.99 3.59(5) 122.4 5_666
C9 H9 O15 0.95 2.42 3.24(3) 143.5 2_564
C10 H10 O14 0.95 2.63 3.299(19) 128.3 2_564
